data_1515528
loop_
_publ_author_name
'Lu, Hongjian'
'Jiang, Huiling'
'Hu, Yang'
'Wojtas, Lukasz'
'Zhang, X. Peter'

_publ_section_title
;
 Chemoselective intramolecular allylic C--H amination versus C&#xE001;C
 aziridination through Co(ii)-based metalloradical catalysis
;
_journal_issue 12
_journal_name_full 'Chemical Science'
_journal_page_first 2361
_journal_paper_doi 10.1039/c1sc00366f
_journal_volume 2
_journal_year 2011
_chemical_absolute_configuration ad
_chemical_formula_sum 'C8 H14 N2 O2 S'
_chemical_formula_weight 202.27
_chemical_name_systematic
;
?
;
_space_group_IT_number 19
_symmetry_cell_setting orthorhombic
_symmetry_space_group_name_Hall 'P 2ac 2ab'
_symmetry_space_group_name_H-M 'P 21 21 21'
_atom_sites_solution_hydrogens geom
_atom_sites_solution_primary direct
_atom_sites_solution_secondary difmap
_audit_creation_method SHELXL-97
_cell_angle_alpha 90.00
_cell_angle_beta 90.00
_cell_angle_gamma 90.00
_cell_formula_units_Z 4
_cell_length_a 5.20710(10)
_cell_length_b 12.8881(3)
_cell_length_c 14.6972(4)
_cell_measurement_reflns_used 4887
_cell_measurement_temperature 293(2)
_cell_measurement_theta_max 67.1556
_cell_measurement_theta_min 3.007
_cell_volume 986.32(4)
_computing_cell_refinement 'SAINT (Bruker, 2002)'
_computing_data_collection 'SMART (Bruker, 2002)'
_computing_data_reduction 'SAINT (Bruker, 2002)'
_computing_publication_material 'SHELXL-97 (Sheldrick, 1997)'
_computing_structure_refinement 'SHELXL-97 (Sheldrick, 1997)'
_computing_structure_solution 'SHELXS-97 (Sheldrick, 1990)'
_diffrn_ambient_temperature 293(2)
_diffrn_measured_fraction_theta_full 0.985
_diffrn_measured_fraction_theta_max 0.985
_diffrn_measurement_device_type 'BRUKER SMART APEXII CCD'
_diffrn_measurement_method 'omega scans'
_diffrn_radiation_monochromator graphite
_diffrn_radiation_source 'fine-focus sealed tube'
_diffrn_radiation_type CuK\a
_diffrn_radiation_wavelength 1.54178
_diffrn_reflns_av_R_equivalents 0.0382
_diffrn_reflns_av_sigmaI/netI 0.0253
_diffrn_reflns_limit_h_max 6
_diffrn_reflns_limit_h_min -5
_diffrn_reflns_limit_k_max 15
_diffrn_reflns_limit_k_min -14
_diffrn_reflns_limit_l_max 17
_diffrn_reflns_limit_l_min -17
_diffrn_reflns_number 8608
_diffrn_reflns_theta_full 67.64
_diffrn_reflns_theta_max 67.64
_diffrn_reflns_theta_min 4.56
_exptl_absorpt_coefficient_mu 2.698
_exptl_absorpt_correction_T_max 0.8769
_exptl_absorpt_correction_T_min 0.4117
_exptl_absorpt_correction_type multi-scan
_exptl_absorpt_process_details 'SADABS; (Sheldrick, 2003)'
_exptl_crystal_colour colorless
_exptl_crystal_density_diffrn 1.362
_exptl_crystal_density_method 'not measured'
_exptl_crystal_description rod
_exptl_crystal_F_000 432
_exptl_crystal_size_max 0.40
_exptl_crystal_size_mid 0.11
_exptl_crystal_size_min 0.05
_refine_diff_density_max 0.245
_refine_diff_density_min -0.239
_refine_diff_density_rms 0.043
_refine_ls_abs_structure_details 'Flack H D (1983), Acta Cryst. A39, 876-881, 681 Friedel Pairs'
_refine_ls_abs_structure_Flack 0.04(2)
_refine_ls_extinction_coef 0.0028(6)
_refine_ls_extinction_expression Fc^*^=kFc[1+0.001xFc^2^\l^3^/sin(2\q)]^-1/4^
_refine_ls_extinction_method SHELXL
_refine_ls_goodness_of_fit_ref 1.090
_refine_ls_hydrogen_treatment constr
_refine_ls_matrix_type full
_refine_ls_number_parameters 119
_refine_ls_number_reflns 1742
_refine_ls_number_restraints 0
_refine_ls_restrained_S_all 1.090
_refine_ls_R_factor_all 0.0344
_refine_ls_R_factor_gt 0.0333
_refine_ls_shift/su_max 0.000
_refine_ls_shift/su_mean 0.000
_refine_ls_structure_factor_coef Fsqd
_refine_ls_weighting_details 'calc w=1/[\s^2^(Fo^2^)+(0.0721P)^2^+0.0384P] where P=(Fo^2^+2Fc^2^)/3'
_refine_ls_weighting_scheme calc
_refine_ls_wR_factor_gt 0.0986
_refine_ls_wR_factor_ref 0.0997
_reflns_number_gt 1675
_reflns_number_total 1742
_reflns_threshold_expression >2sigma(I)
_cod_data_source_file c1sc00366f.txt
_cod_data_source_block 3y
_cod_original_sg_symbol_H-M P212121
_cod_database_code 1515528

loop_
_symmetry_equiv_pos_as_xyz
'x, y, z'
'-x+1/2, -y, z+1/2'
'x+1/2, -y+1/2, -z'
'-x, y+1/2, -z+1/2'

loop_
_atom_site_label
_atom_site_type_symbol
_atom_site_fract_x
_atom_site_fract_y
_atom_site_fract_z
_atom_site_U_iso_or_equiv
_atom_site_adp_type
_atom_site_occupancy
_atom_site_symmetry_multiplicity
_atom_site_calc_flag
_atom_site_refinement_flags
S1 S 0.87142(9) 0.31724(4) 0.73867(4) 0.0476(2) Uani 1 1 d .
C1 C 0.5999(6) 0.2524(2) 0.88136(17) 0.0657(7) Uani 1 1 d .
H1A H 0.4519 0.2714 0.8449 0.079 Uiso 1 1 calc R
H1B H 0.6299 0.3060 0.9264 0.079 Uiso 1 1 calc R
N1 N 0.8290(4) 0.23695(15) 0.82358(13) 0.0515(5) Uani 1 1 d .
O1 O 1.1270(3) 0.30051(14) 0.70666(14) 0.0652(5) Uani 1 1 d .
C2 C 0.5606(7) 0.1485(3) 0.9260(2) 0.0915(11) Uani 1 1 d .
H2A H 0.3863 0.1244 0.9161 0.110 Uiso 1 1 calc R
H2B H 0.5900 0.1537 0.9910 0.110 Uiso 1 1 calc R
N2 N 0.6814(3) 0.28066(13) 0.65704(12) 0.0449(4) Uani 1 1 d .
H2N H 0.5060 0.3019 0.6620 0.054 Uiso 1 1 d R
O2 O 0.7949(4) 0.41788(13) 0.76738(16) 0.0702(5) Uani 1 1 d .
C3 C 0.7518(7) 0.0732(3) 0.8834(2) 0.0790(9) Uani 1 1 d .
H3A H 0.8968 0.0617 0.9236 0.095 Uiso 1 1 calc R
H3B H 0.6707 0.0070 0.8707 0.095 Uiso 1 1 calc R
C4 C 0.8373(5) 0.12526(18) 0.79617(16) 0.0536(5) Uani 1 1 d .
H4 H 1.0142 0.1051 0.7819 0.064 Uiso 1 1 calc R
C5 C 0.6615(5) 0.09993(16) 0.71576(15) 0.0490(5) Uani 1 1 d .
H5A H 0.6873 0.0281 0.6984 0.059 Uiso 1 1 calc R
H5B H 0.4842 0.1075 0.7349 0.059 Uiso 1 1 calc R
C6 C 0.7083(4) 0.16894(17) 0.63296(14) 0.0459(5) Uani 1 1 d .
H6 H 0.8858 0.1577 0.6131 0.055 Uiso 1 1 calc R
C7 C 0.5374(5) 0.1487(2) 0.55299(16) 0.0560(6) Uani 1 1 d .
H7 H 0.5628 0.1898 0.5018 0.067 Uiso 1 1 calc R
C8 C 0.3562(7) 0.0788(2) 0.54804(18) 0.0646(6) Uani 1 1 d .
H8A H 0.3236 0.0357 0.5975 0.077 Uiso 1 1 calc R
H8B H 0.2599 0.0721 0.4951 0.077 Uiso 1 1 calc R

loop_
_atom_site_aniso_label
_atom_site_aniso_U_11
_atom_site_aniso_U_22
_atom_site_aniso_U_33
_atom_site_aniso_U_23
_atom_site_aniso_U_13
_atom_site_aniso_U_12
S1 0.0311(3) 0.0423(3) 0.0695(3) -0.0043(2) 0.0024(2) -0.00213(18)
C1 0.0566(15) 0.0842(18) 0.0564(13) -0.0103(12) 0.0075(12) -0.0014(14)
N1 0.0362(9) 0.0588(11) 0.0597(10) -0.0067(9) -0.0047(8) 0.0031(8)
O1 0.0305(8) 0.0695(11) 0.0955(12) -0.0017(9) 0.0077(8) -0.0054(8)
C2 0.087(2) 0.123(3) 0.0642(17) 0.0101(17) 0.0131(15) -0.018(2)
N2 0.0340(9) 0.0413(9) 0.0595(10) 0.0052(7) 0.0045(7) 0.0022(7)
O2 0.0606(10) 0.0456(9) 0.1043(14) -0.0167(9) 0.0022(10) -0.0022(8)
C3 0.083(2) 0.083(2) 0.0710(17) 0.0265(15) -0.0130(16) 0.0008(16)
C4 0.0456(12) 0.0524(13) 0.0627(12) 0.0095(10) -0.0075(10) 0.0064(10)
C5 0.0473(11) 0.0376(10) 0.0620(12) 0.0017(8) -0.0017(10) 0.0026(9)
C6 0.0387(10) 0.0463(11) 0.0529(11) -0.0024(9) 0.0072(8) 0.0025(8)
C7 0.0591(15) 0.0600(14) 0.0490(13) -0.0026(10) 0.0040(10) 0.0019(11)
C8 0.0727(17) 0.0616(14) 0.0594(13) -0.0112(10) -0.0086(13) 0.0015(14)

loop_
_atom_type_symbol
_atom_type_description
_atom_type_scat_dispersion_real
_atom_type_scat_dispersion_imag
_atom_type_scat_source
C C 0.0181 0.0091 'International Tables Vol C Tables 4.2.6.8 and 6.1.1.4'
H H 0.0000 0.0000 'International Tables Vol C Tables 4.2.6.8 and 6.1.1.4'
N N 0.0311 0.0180 'International Tables Vol C Tables 4.2.6.8 and 6.1.1.4'
O O 0.0492 0.0322 'International Tables Vol C Tables 4.2.6.8 and 6.1.1.4'
S S 0.3331 0.5567 'International Tables Vol C Tables 4.2.6.8 and 6.1.1.4'

loop_
_geom_angle_atom_site_label_1
_geom_angle_atom_site_label_2
_geom_angle_atom_site_label_3
_geom_angle
O2 S1 O1 119.81(11)
O2 S1 N2 108.26(11)
O1 S1 N2 106.28(11)
O2 S1 N1 108.24(12)
O1 S1 N1 106.35(11)
N2 S1 N1 107.31(9)
N1 C1 C2 103.9(2)
N1 C1 H1A 111.0
C2 C1 H1A 111.0
N1 C1 H1B 111.0
C2 C1 H1B 111.0
H1A C1 H1B 109.0
C1 N1 C4 107.9(2)
C1 N1 S1 117.52(17)
C4 N1 S1 113.55(15)
C1 C2 C3 107.4(2)
C1 C2 H2A 110.2
C3 C2 H2A 110.2
C1 C2 H2B 110.2
C3 C2 H2B 110.2
H2A C2 H2B 108.5
C6 N2 S1 113.50(14)
C6 N2 H2N 112.6
S1 N2 H2N 116.3
C4 C3 C2 104.9(3)
C4 C3 H3A 110.8
C2 C3 H3A 110.8
C4 C3 H3B 110.8
C2 C3 H3B 110.8
H3A C3 H3B 108.8
N1 C4 C3 101.0(2)
N1 C4 C5 113.34(18)
C3 C4 C5 112.6(2)
N1 C4 H4 109.9
C3 C4 H4 109.9
C5 C4 H4 109.9
C6 C5 C4 113.32(19)
C6 C5 H5A 108.9
C4 C5 H5A 108.9
C6 C5 H5B 108.9
C4 C5 H5B 108.9
H5A C5 H5B 107.7
N2 C6 C7 107.44(18)
N2 C6 C5 111.02(17)
C7 C6 C5 115.41(19)
N2 C6 H6 107.6
C7 C6 H6 107.6
C5 C6 H6 107.6
C8 C7 C6 126.4(2)
C8 C7 H7 116.8
C6 C7 H7 116.8
C7 C8 H8A 120.0
C7 C8 H8B 120.0
H8A C8 H8B 120.0

loop_
_geom_bond_atom_site_label_1
_geom_bond_atom_site_label_2
_geom_bond_distance
S1 O2 1.4210(18)
S1 O1 1.4277(17)
S1 N2 1.6249(19)
S1 N1 1.636(2)
C1 N1 1.478(3)
C1 C2 1.505(5)
C1 H1A 0.9700
C1 H1B 0.9700
N1 C4 1.495(3)
C2 C3 1.525(5)
C2 H2A 0.9700
C2 H2B 0.9700
N2 C6 1.489(3)
N2 H2N 0.9563
C3 C4 1.514(4)
C3 H3A 0.9700
C3 H3B 0.9700
C4 C5 1.530(3)
C4 H4 0.9800
C5 C6 1.527(3)
C5 H5A 0.9700
C5 H5B 0.9700
C6 C7 1.497(3)
C6 H6 0.9800
C7 C8 1.306(4)
C7 H7 0.9300
C8 H8A 0.9300
C8 H8B 0.9300
